data_1535537
loop_
_publ_author_name
'Tougait, O.'
'Ibers, J.A.'
'Noel, H.'

_publ_section_title
;
 Serendipitous syntheses of the series Cs3 Ln7 Te12 (Ln = Sm, Gd, Tb):
 compounds with large tunnels
;
_journal_name_full 'Solid State Sciences'
_journal_page_first 513
_journal_page_last 518
_journal_volume 3
_journal_year 2001
_chemical_formula_sum 'Cs3 Sm7 Te12'
_space_group_IT_number 58
_symmetry_space_group_name_Hall '-P 2 2n'
_symmetry_space_group_name_H-M 'P n n m'
_cell_angle_alpha 90
_cell_angle_beta 90
_cell_angle_gamma 90
_cell_formula_units_Z 2
_cell_length_a 13.259
_cell_length_b 28.332
_cell_length_c 4.473
_cell_volume 1680.300
_citation_journal_id_ASTM SSSCFJ
_cod_data_source_file Tougait_SSSCFJ_2001_96.cif
_cod_data_source_block Cs3Sm7Te12
_cod_original_cell_volume 1680.3
_cod_database_code 1535537

loop_
_symmetry_equiv_pos_as_xyz
x,y,z
-x,-y,z
x+1/2,-y+1/2,-z+1/2
-x+1/2,y+1/2,-z+1/2
-x,-y,-z
x,y,-z
-x-1/2,y-1/2,z-1/2
x-1/2,-y-1/2,z-1/2

loop_
_atom_site_label
_atom_site_type_symbol
_atom_site_fract_x
_atom_site_fract_y
_atom_site_fract_z
_atom_site_occupancy
_atom_site_U_iso_or_equiv
Cs1 Cs+1 0.78414 0.13163 0 1 0.0
Te4 Te-2 0.34556 0.48006 0 1 0.0
Cs2 Cs+1 0.0647 0.469 0 0.5 0.0
Te3 Te-2 0.24719 0.69796 0 1 0.0
Sm4 Sm+3 0 0 0 1 0.0
Te1 Te-2 0.0628 0.10447 0 1 0.0
Sm2 Sm+3 0.28433 0.58453 0 1 0.0
Te2 Te-2 0.07379 0.32291 0 1 0.0
Sm1 Sm+3 0.08946 0.21312 0 1 0.0
Te6 Te-2 0.43749 0.28961 0 1 0.0
Sm3 Sm+3 0.41889 0.18214 0 1 0.0
Te5 Te-2 0.37085 0.0762 0 1 0.0
